data_4062885
_journal_name_full Organometallics
_journal_paper_doi 10.1021/om049735t
_journal_year 2004
_chemical_formula_sum 'C39 H30 Cl2 Cr Fe O4 P2'
_chemical_formula_weight 803.32
_space_group_IT_number 2
_symmetry_cell_setting triclinic
_symmetry_space_group_name_Hall '-P 1'
_symmetry_space_group_name_H-M 'P -1'
_cell_angle_alpha 82.471(3)
_cell_angle_beta 76.908(3)
_cell_angle_gamma 84.290(3)
_cell_formula_units_Z 2
_cell_length_a 10.1832(14)
_cell_length_b 10.9023(17)
_cell_length_c 17.987(3)
_cell_measurement_temperature 223(2)
_cell_volume 1923.2(5)
_diffrn_ambient_temperature 223(2)
_exptl_crystal_density_diffrn 1.387
_cod_depositor_comments
;
The following automatic conversions were performed:
'_symmetry_cell_setting' value 'Triclinic' changed to 'triclinic'
according to '/home/saulius/struct/CIF-dictionaries/cif_core.dic'
dictionary named 'cif_core.dic' version 2.4.1 from 2010-06-29.

Automatic conversion script
Id: cif_fix_enum 1527 2010-12-29 10:47:43Z saulius 
;
_cod_database_code 4062885

loop_
_symmetry_equiv_pos_as_xyz
'x, y, z'
'-x, -y, -z'

loop_
_atom_site_label
_atom_site_type_symbol
_atom_site_fract_x
_atom_site_fract_y
_atom_site_fract_z
_atom_site_U_iso_or_equiv
_atom_site_adp_type
_atom_site_occupancy
_atom_site_symmetry_multiplicity
_atom_site_calc_flag
_atom_site_refinement_flags
_atom_site_disorder_assembly
_atom_site_disorder_group
Fe1 Fe 0.94414(4) 0.23291(4) 0.19623(2) 0.03471(13) Uani 1 1 d . . .
Cr1 Cr 0.52072(4) 0.13205(4) 0.23162(3) 0.03216(14) Uani 1 1 d . . .
P1 P 0.61336(7) 0.28868(6) 0.28621(4) 0.03308(19) Uani 1 1 d . . .
P2 P 0.71293(7) 0.09986(6) 0.12910(4) 0.03012(18) Uani 1 1 d . . .
O1 O 0.2819(3) 0.1272(2) 0.36431(15) 0.0765(8) Uani 1 1 d . . .
O2 O 0.6294(2) -0.10662(19) 0.31060(13) 0.0578(6) Uani 1 1 d . . .
O3 O 0.3630(2) -0.0476(2) 0.18140(15) 0.0664(7) Uani 1 1 d . . .
O4 O 0.3585(2) 0.33057(19) 0.14890(13) 0.0515(6) Uani 1 1 d . . .
C1 C 0.3760(3) 0.1330(3) 0.3146(2) 0.0456(8) Uani 1 1 d . . .
C2 C 0.5948(3) -0.0119(3) 0.28192(17) 0.0404(7) Uani 1 1 d . . .
C3 C 0.4281(3) 0.0216(3) 0.19799(19) 0.0444(8) Uani 1 1 d . . .
C4 C 0.4264(3) 0.2600(3) 0.17875(17) 0.0365(7) Uani 1 1 d . . .
C11 C 0.7847(3) 0.3396(2) 0.24968(17) 0.0354(7) Uani 1 1 d . . .
C12 C 0.8904(3) 0.3271(3) 0.29153(18) 0.0447(8) Uani 1 1 d . . .
H12A H 0.8833 0.2899 0.3454 0.054 Uiso 1 1 calc R . .
C13 C 1.0080(3) 0.3734(3) 0.2418(2) 0.0515(9) Uani 1 1 d . . .
H13A H 1.0971 0.3740 0.2550 0.062 Uiso 1 1 calc R . .
C14 C 0.9775(3) 0.4169(3) 0.1701(2) 0.0529(9) Uani 1 1 d . . .
H14A H 1.0413 0.4538 0.1245 0.063 Uiso 1 1 calc R . .
C15 C 0.8405(3) 0.3955(2) 0.17350(17) 0.0378(7) Uani 1 1 d . . .
H15A H 0.7917 0.4168 0.1312 0.045 Uiso 1 1 calc R . .
C16 C 0.8781(3) 0.0976(2) 0.15077(15) 0.0295(6) Uani 1 1 d . . .
C17 C 0.9126(3) 0.0508(2) 0.22267(17) 0.0373(7) Uani 1 1 d . . .
H17A H 0.8501 0.0138 0.2688 0.045 Uiso 1 1 calc R . .
C18 C 1.0510(3) 0.0670(3) 0.21679(18) 0.0431(8) Uani 1 1 d . . .
H18A H 1.1017 0.0447 0.2581 0.052 Uiso 1 1 calc R . .
C19 C 1.1031(3) 0.1230(3) 0.14210(18) 0.0444(8) Uani 1 1 d . . .
H19A H 1.1967 0.1474 0.1222 0.053 Uiso 1 1 calc R . .
C20 C 0.9989(3) 0.1414(2) 0.10087(17) 0.0371(7) Uani 1 1 d . . .
H20A H 1.0074 0.1797 0.0471 0.045 Uiso 1 1 calc R . .
C21 C 0.6199(4) 0.1414(3) 0.4255(2) 0.0768(13) Uani 1 1 d . . .
H21A H 0.6211 0.0741 0.3976 0.092 Uiso 1 1 calc R . .
C22 C 0.6260(6) 0.1180(4) 0.5020(2) 0.1032(18) Uani 1 1 d . . .
H22A H 0.6347 0.0358 0.5249 0.124 Uiso 1 1 calc R . .
C23 C 0.6194(4) 0.2142(5) 0.5441(2) 0.0844(13) Uani 1 1 d . . .
H23A H 0.6195 0.1992 0.5968 0.101 Uiso 1 1 calc R . .
C24 C 0.6127(4) 0.3332(4) 0.5090(2) 0.0812(13) Uani 1 1 d . . .
H24A H 0.6107 0.4003 0.5373 0.097 Uiso 1 1 calc R . .
C25 C 0.6088(4) 0.3548(3) 0.4326(2) 0.0650(10) Uani 1 1 d . . .
H25A H 0.6037 0.4371 0.4094 0.078 Uiso 1 1 calc R . .
C26 C 0.6123(3) 0.2588(3) 0.38913(17) 0.0407(7) Uani 1 1 d . . .
C31 C 0.5546(3) 0.5462(3) 0.24431(19) 0.0509(9) Uani 1 1 d . . .
H31A H 0.6451 0.5484 0.2173 0.061 Uiso 1 1 calc R . .
C32 C 0.4683(4) 0.6540(3) 0.2435(2) 0.0613(10) Uani 1 1 d . . .
H32A H 0.5013 0.7281 0.2161 0.074 Uiso 1 1 calc R . .
C33 C 0.3383(4) 0.6528(3) 0.2816(2) 0.0567(9) Uani 1 1 d . . .
H33A H 0.2807 0.7256 0.2799 0.068 Uiso 1 1 calc R . .
C34 C 0.2898(3) 0.5451(3) 0.3229(2) 0.0604(10) Uani 1 1 d . . .
H34A H 0.1996 0.5445 0.3505 0.073 Uiso 1 1 calc R . .
C35 C 0.3745(3) 0.4376(3) 0.3234(2) 0.0532(9) Uani 1 1 d . . .
H35A H 0.3404 0.3640 0.3510 0.064 Uiso 1 1 calc R . .
C36 C 0.5082(3) 0.4360(3) 0.28444(17) 0.0387(7) Uani 1 1 d . . .
C41 C 0.6721(3) 0.3196(2) 0.03433(16) 0.0355(7) Uani 1 1 d . . .
H41A H 0.6237 0.3503 0.0799 0.043 Uiso 1 1 calc R . .
C42 C 0.6837(3) 0.3958(3) -0.03424(19) 0.0449(8) Uani 1 1 d . . .
H42A H 0.6440 0.4774 -0.0349 0.054 Uiso 1 1 calc R . .
C43 C 0.7537(3) 0.3519(3) -0.10172(19) 0.0516(9) Uani 1 1 d . . .
H43A H 0.7617 0.4034 -0.1485 0.062 Uiso 1 1 calc R . .
C44 C 0.8121(3) 0.2315(3) -0.10008(18) 0.0508(9) Uani 1 1 d . . .
H44A H 0.8592 0.2010 -0.1460 0.061 Uiso 1 1 calc R . .
C45 C 0.8015(3) 0.1568(3) -0.03181(17) 0.0432(8) Uani 1 1 d . . .
H45A H 0.8428 0.0757 -0.0314 0.052 Uiso 1 1 calc R . .
C46 C 0.7300(3) 0.1994(2) 0.03745(16) 0.0328(7) Uani 1 1 d . . .
C51 C 0.6296(3) -0.0798(3) 0.05607(18) 0.0495(8) Uani 1 1 d . . .
H51A H 0.5673 -0.0161 0.0424 0.059 Uiso 1 1 calc R . .
C52 C 0.6287(4) -0.1970(3) 0.03391(19) 0.0578(9) Uani 1 1 d . . .
H52A H 0.5663 -0.2122 0.0054 0.069 Uiso 1 1 calc R . .
C53 C 0.7181(4) -0.2897(3) 0.05357(19) 0.0562(9) Uani 1 1 d . . .
H53A H 0.7175 -0.3690 0.0386 0.067 Uiso 1 1 calc R . .
C54 C 0.8093(4) -0.2682(3) 0.0951(2) 0.0541(9) Uani 1 1 d . . .
H54A H 0.8712 -0.3325 0.1085 0.065 Uiso 1 1 calc R . .
C55 C 0.8096(3) -0.1501(2) 0.11751(17) 0.0420(7) Uani 1 1 d . . .
H55A H 0.8716 -0.1355 0.1464 0.050 Uiso 1 1 calc R . .
C56 C 0.7201(3) -0.0550(2) 0.09769(16) 0.0335(7) Uani 1 1 d . . .

loop_
_atom_site_aniso_label
_atom_site_aniso_U_11
_atom_site_aniso_U_22
_atom_site_aniso_U_33
_atom_site_aniso_U_23
_atom_site_aniso_U_13
_atom_site_aniso_U_12
Fe1 0.0310(2) 0.0322(2) 0.0421(3) -0.00877(19) -0.00707(19) -0.00367(18)
Cr1 0.0308(3) 0.0249(2) 0.0398(3) -0.0007(2) -0.0076(2) -0.0018(2)
P1 0.0351(4) 0.0284(4) 0.0347(4) -0.0042(3) -0.0056(3) -0.0010(3)
P2 0.0335(4) 0.0228(4) 0.0351(4) -0.0030(3) -0.0102(3) -0.0007(3)
O1 0.0560(17) 0.0777(18) 0.0763(19) 0.0086(15) 0.0175(15) -0.0070(14)
O2 0.0614(15) 0.0374(13) 0.0692(16) 0.0145(12) -0.0171(13) 0.0014(11)
O3 0.0479(14) 0.0428(13) 0.119(2) -0.0189(14) -0.0326(15) -0.0051(12)
O4 0.0458(13) 0.0440(13) 0.0632(15) 0.0055(11) -0.0194(12) 0.0062(11)
C1 0.039(2) 0.0382(18) 0.056(2) 0.0022(16) -0.0077(17) -0.0035(15)
C2 0.0341(18) 0.0427(19) 0.0437(19) -0.0026(16) -0.0061(15) -0.0077(15)
C3 0.0355(18) 0.0325(17) 0.066(2) -0.0021(16) -0.0176(16) 0.0061(15)
C4 0.0402(18) 0.0296(16) 0.0405(18) -0.0061(14) -0.0072(15) -0.0075(14)
C11 0.0384(17) 0.0254(15) 0.0430(18) -0.0112(13) -0.0065(14) -0.0005(13)
C12 0.048(2) 0.0442(18) 0.048(2) -0.0216(15) -0.0141(16) -0.0006(15)
C13 0.043(2) 0.053(2) 0.065(2) -0.0288(18) -0.0095(18) -0.0086(16)
C14 0.051(2) 0.0323(17) 0.072(3) -0.0150(17) 0.0048(19) -0.0181(15)
C15 0.0404(18) 0.0232(15) 0.0473(19) -0.0046(14) -0.0042(15) -0.0014(13)
C16 0.0332(16) 0.0220(14) 0.0335(16) -0.0049(12) -0.0085(13) 0.0016(12)
C17 0.0367(18) 0.0282(15) 0.0470(19) -0.0024(14) -0.0104(15) -0.0015(13)
C18 0.0390(19) 0.0398(17) 0.052(2) -0.0049(15) -0.0170(16) 0.0063(14)
C19 0.0297(17) 0.0438(18) 0.059(2) -0.0151(16) -0.0048(16) 0.0012(14)
C20 0.0410(18) 0.0321(16) 0.0384(18) -0.0090(13) -0.0072(15) -0.0002(14)
C21 0.139(4) 0.055(2) 0.048(2) 0.0013(19) -0.041(2) -0.025(2)
C22 0.190(5) 0.079(3) 0.057(3) 0.019(2) -0.058(3) -0.052(3)
C23 0.099(3) 0.124(4) 0.033(2) 0.001(3) -0.011(2) -0.041(3)
C24 0.105(3) 0.093(3) 0.051(3) -0.034(2) -0.021(2) 0.009(3)
C25 0.089(3) 0.060(2) 0.050(2) -0.0194(19) -0.022(2) 0.010(2)
C26 0.0400(18) 0.0440(18) 0.0362(18) -0.0028(15) -0.0056(14) -0.0029(15)
C31 0.049(2) 0.0338(18) 0.064(2) -0.0066(16) -0.0015(17) 0.0042(15)
C32 0.073(3) 0.0362(19) 0.069(2) -0.0044(17) -0.011(2) 0.0113(18)
C33 0.067(3) 0.045(2) 0.064(2) -0.0219(18) -0.027(2) 0.0220(19)
C34 0.044(2) 0.059(2) 0.078(3) -0.025(2) -0.0073(19) 0.0090(18)
C35 0.043(2) 0.0417(19) 0.070(2) -0.0115(17) -0.0016(18) 0.0005(16)
C36 0.045(2) 0.0322(16) 0.0426(18) -0.0128(14) -0.0125(15) 0.0007(14)
C41 0.0377(17) 0.0313(16) 0.0380(18) -0.0015(14) -0.0092(14) -0.0063(13)
C42 0.054(2) 0.0301(16) 0.054(2) 0.0046(16) -0.0211(17) -0.0076(15)
C43 0.070(2) 0.045(2) 0.046(2) 0.0111(17) -0.0271(19) -0.0203(18)
C44 0.065(2) 0.054(2) 0.0335(19) -0.0064(16) -0.0081(16) -0.0092(18)
C45 0.054(2) 0.0360(17) 0.0392(19) -0.0063(15) -0.0101(16) -0.0001(15)
C46 0.0330(16) 0.0269(15) 0.0407(18) -0.0019(13) -0.0128(14) -0.0036(13)
C51 0.060(2) 0.0356(18) 0.060(2) -0.0080(16) -0.0277(18) -0.0018(16)
C52 0.074(3) 0.049(2) 0.061(2) -0.0132(18) -0.026(2) -0.019(2)
C53 0.078(3) 0.0303(18) 0.060(2) -0.0146(17) -0.004(2) -0.0169(19)
C54 0.066(2) 0.0270(17) 0.066(2) -0.0071(16) -0.0091(19) 0.0012(16)
C55 0.0478(19) 0.0310(16) 0.0479(19) -0.0036(14) -0.0121(15) -0.0038(14)
C56 0.0395(17) 0.0273(15) 0.0335(16) -0.0046(13) -0.0051(14) -0.0056(13)

loop_
_geom_bond_atom_site_label_1
_geom_bond_atom_site_label_2
_geom_bond_distance
_geom_bond_site_symmetry_2
_geom_bond_publ_flag
Fe1 C16 2.015(3) . ?
Fe1 C15 2.014(3) . ?
Fe1 C17 2.020(3) . ?
Fe1 C11 2.030(3) . ?
Fe1 C20 2.037(3) . ?
Fe1 C14 2.044(3) . ?
Fe1 C13 2.052(3) . ?
Fe1 C19 2.052(3) . ?
Fe1 C18 2.051(3) . ?
Fe1 C12 2.053(3) . ?
Cr1 C3 1.838(3) . ?
Cr1 C1 1.846(3) . ?
Cr1 C2 1.884(3) . ?
Cr1 C4 1.890(3) . ?
Cr1 P2 2.3984(9) . ?
Cr1 P1 2.4393(9) . ?
P1 C11 1.833(3) . ?
P1 C26 1.835(3) . ?
P1 C36 1.841(3) . ?
P2 C16 1.808(3) . ?
P2 C46 1.834(3) . ?
P2 C56 1.839(3) . ?
O1 C1 1.153(3) . ?
O2 C2 1.152(3) . ?
O3 C3 1.161(3) . ?
O4 C4 1.145(3) . ?
C11 C12 1.433(4) . ?
C11 C15 1.439(4) . ?
C12 C13 1.417(4) . ?
C13 C14 1.406(4) . ?
C14 C15 1.424(4) . ?
C16 C17 1.433(4) . ?
C16 C20 1.432(4) . ?
C17 C18 1.417(4) . ?
C18 C19 1.409(4) . ?
C19 C20 1.411(4) . ?
C21 C26 1.362(4) . ?
C21 C22 1.381(5) . ?
C22 C23 1.360(6) . ?
C23 C24 1.369(6) . ?
C24 C25 1.372(5) . ?
C25 C26 1.380(4) . ?
C31 C36 1.385(4) . ?
C31 C32 1.396(4) . ?
C32 C33 1.346(5) . ?
C33 C34 1.378(5) . ?
C34 C35 1.384(4) . ?
C35 C36 1.383(4) . ?
C41 C46 1.382(4) . ?
C41 C42 1.382(4) . ?
C42 C43 1.379(4) . ?
C43 C44 1.386(4) . ?
C44 C45 1.371(4) . ?
C45 C46 1.404(4) . ?
C51 C56 1.377(4) . ?
C51 C52 1.390(4) . ?
C52 C53 1.358(5) . ?
C53 C54 1.370(4) . ?
C54 C55 1.400(4) . ?
C55 C56 1.377(4) . ?
